data_7156703
loop_
_publ_author_name
'Cheng, Cheng'
'Sun, Xiaobin'
'Wu, Zelin'
'Liu, Qianwei'
'Xiong, Liqiang'
'Miao, Zhiwei'

_publ_section_title
;
 Lewis base catalyzed regioselective cyclization of allene ketones or
 \a-methyl allene ketones with unsaturated pyrazolones.
;
_journal_issue 12
_journal_name_full 'Organic &amp; biomolecular chemistry'
_journal_page_first 3232
_journal_page_last 3238
_journal_paper_doi 10.1039/c9ob00179d
_journal_volume 17
_journal_year 2019
_chemical_formula_sum 'C24 H28 N2 O2'
_chemical_formula_weight 376.48
_space_group_crystal_system monoclinic
_space_group_IT_number 14
_space_group_name_Hall '-P 2yn'
_space_group_name_H-M_alt 'P 1 21/n 1'
_symmetry_space_group_name_Hall '-P 2yn'
_symmetry_space_group_name_H-M 'P 1 21/n 1'
_atom_sites_solution_hydrogens geom
_audit_creation_method SHELXL-2014/8
_audit_update_record
;
2018-06-23 deposited with the CCDC.    2019-02-26 downloaded from the CCDC.
;
_cell_angle_alpha 90
_cell_angle_beta 106.75(3)
_cell_angle_gamma 90
_cell_formula_units_Z 4
_cell_length_a 13.785(3)
_cell_length_b 9.6814(19)
_cell_length_c 17.390(4)
_cell_measurement_reflns_used 4553
_cell_measurement_temperature 113(2)
_cell_measurement_theta_max 27.8306
_cell_measurement_theta_min 2.2280
_cell_volume 2222.4(9)
_computing_cell_refinement crystalclear
_computing_data_collection crystalclear
_computing_data_reduction crystalclear
_computing_molecular_graphics 'Bruker SHELXTL'
_computing_publication_material 'Bruker SHELXTL'
_computing_structure_refinement 'SHELXL-97 (Sheldrick, 1997)'
_computing_structure_solution 'SHELXS-97 (Sheldrick, 1990)'
_diffrn_ambient_temperature 113(2)
_diffrn_measured_fraction_theta_full 0.998
_diffrn_measured_fraction_theta_max 0.998
_diffrn_measurement_device_type 'rigaku saturn'
_diffrn_radiation_type MoK\a
_diffrn_radiation_wavelength 0.71073
_diffrn_reflns_av_R_equivalents 0.0649
_diffrn_reflns_av_unetI/netI 0.0507
_diffrn_reflns_Laue_measured_fraction_full 0.998
_diffrn_reflns_Laue_measured_fraction_max 0.998
_diffrn_reflns_limit_h_max 18
_diffrn_reflns_limit_h_min -18
_diffrn_reflns_limit_k_max 12
_diffrn_reflns_limit_k_min -12
_diffrn_reflns_limit_l_max 22
_diffrn_reflns_limit_l_min -22
_diffrn_reflns_number 25893
_diffrn_reflns_point_group_measured_fraction_full 0.998
_diffrn_reflns_point_group_measured_fraction_max 0.998
_diffrn_reflns_theta_full 25.242
_diffrn_reflns_theta_max 27.807
_diffrn_reflns_theta_min 1.670
_diffrn_standards_decay_% 0
_diffrn_standards_interval_count 0
_diffrn_standards_interval_time 0
_diffrn_standards_number 0
_exptl_absorpt_coefficient_mu 0.072
_exptl_absorpt_correction_T_max 1.0000
_exptl_absorpt_correction_T_min 0.8882
_exptl_absorpt_correction_type multi-scan
_exptl_absorpt_process_details crystalclear
_exptl_crystal_density_diffrn 1.125
_exptl_crystal_F_000 808
_exptl_crystal_size_max 0.200
_exptl_crystal_size_mid 0.180
_exptl_crystal_size_min 0.120
_refine_diff_density_max 0.289
_refine_diff_density_min -0.296
_refine_diff_density_rms 0.087
_refine_ls_extinction_coef 0.037(3)
_refine_ls_extinction_expression Fc^*^=kFc[1+0.001xFc^2^\l^3^/sin(2\q)]^-1/4^
_refine_ls_extinction_method 'SHELXL-2014/8 (Sheldrick 2014'
_refine_ls_goodness_of_fit_ref 0.995
_refine_ls_hydrogen_treatment constr
_refine_ls_matrix_type full
_refine_ls_number_parameters 292
_refine_ls_number_reflns 5256
_refine_ls_number_restraints 0
_refine_ls_restrained_S_all 0.995
_refine_ls_R_factor_all 0.0929
_refine_ls_R_factor_gt 0.0625
_refine_ls_shift/su_max 0.000
_refine_ls_shift/su_mean 0.000
_refine_ls_structure_factor_coef Fsqd
_refine_ls_weighting_details 'w=1/[\s^2^(Fo^2^)+(0.0925P)^2^] where P=(Fo^2^+2Fc^2^)/3'
_refine_ls_weighting_scheme calc
_refine_ls_wR_factor_gt 0.1468
_refine_ls_wR_factor_ref 0.1663
_reflns_Friedel_coverage 0.000
_reflns_number_gt 3660
_reflns_number_total 5256
_reflns_threshold_expression 'I > 2\s(I)'
_cod_data_source_file c9ob00179d2.cif
_cod_data_source_block shelxl
_cod_depositor_comments
;
The following automatic conversions were performed:

'_exptl_absorpt_correction_type' value 'Multi-scan' changed to
'multi-scan' according to
/home/data/users/saulius/crontab/automatic-downloads/rss-feeds/RSC/lib/dictionaries/cif_core.dic
dictionary named 'cif_core.dic' version 2.4.2 from 2011-04-26.

Automatic conversion script
Id: cif_fix_values 4973 2017-02-22 13:04:09Z antanas 

 Adding full bibliography for 7156702--7156705.cif.
;
_cod_original_cell_volume 2222.4(8)
_cod_database_code 7156703
_shelx_shelxl_version_number 2014/8
_shelx_space_group_comment
;
The symmetry employed for this shelxl refinement is uniquely defined
by the following loop, which should always be used as a source of
symmetry information in preference to the above space-group names.
They are only intended as comments.
;
_shelx_estimated_absorpt_t_min 0.986
_shelx_estimated_absorpt_t_max 0.991

loop_
_space_group_symop_operation_xyz
'x, y, z'
'-x+1/2, y+1/2, -z+1/2'
'-x, -y, -z'
'x-1/2, -y-1/2, z-1/2'

loop_
_atom_site_label
_atom_site_type_symbol
_atom_site_fract_x
_atom_site_fract_y
_atom_site_fract_z
_atom_site_U_iso_or_equiv
_atom_site_adp_type
_atom_site_occupancy
_atom_site_site_symmetry_order
_atom_site_calc_flag
_atom_site_refinement_flags_posn
_atom_site_refinement_flags_adp
O1 O 0.04229(9) 1.03378(13) 0.14582(8) 0.0396(3) Uani 1 1 d . .
O2 O -0.11695(10) 1.20839(14) 0.10368(9) 0.0454(4) Uani 1 1 d . .
N1 N 0.03845(11) 0.80523(15) 0.19409(9) 0.0353(4) Uani 1 1 d . .
N2 N 0.08913(13) 0.68172(16) 0.19410(10) 0.0411(4) Uani 1 1 d . .
C1 C 0.07890(13) 0.90209(18) 0.15616(10) 0.0330(4) Uani 1 1 d . .
C2 C 0.15360(14) 0.84702(18) 0.12957(11) 0.0344(4) Uani 1 1 d . .
C3 C 0.20962(13) 0.93280(18) 0.08420(11) 0.0340(4) Uani 1 1 d . .
H3 H 0.1755 0.9221 0.0254 0.041 Uiso 1 1 calc R U
C4 C 0.19887(13) 1.08657(18) 0.10808(11) 0.0326(4) Uani 1 1 d . .
H4 H 0.2412 1.0961 0.1651 0.039 Uiso 1 1 calc R U
C5 C 0.09115(13) 1.12344(18) 0.10705(10) 0.0328(4) Uani 1 1 d . .
C6 C 0.04351(13) 1.24170(19) 0.08005(11) 0.0350(4) Uani 1 1 d . .
H6 H 0.0776 1.3038 0.0544 0.042 Uiso 1 1 calc R U
C7 C -0.05688(13) 1.28605(19) 0.08597(11) 0.0359(4) Uani 1 1 d . .
C8 C -0.08044(17) 1.4366(2) 0.07103(16) 0.0585(6) Uani 1 1 d . .
H8A H -0.1496 1.4548 0.0729 0.088 Uiso 1 1 calc R U
H8B H -0.0745 1.4619 0.0180 0.088 Uiso 1 1 calc R U
H8C H -0.0326 1.4914 0.1124 0.088 Uiso 1 1 calc R U
C9 C 0.24238(13) 1.18672(18) 0.05994(11) 0.0331(4) Uani 1 1 d . .
C10 C 0.31831(14) 1.27693(19) 0.09924(12) 0.0382(4) Uani 1 1 d . .
H10 H 0.3411 1.2765 0.1563 0.046 Uiso 1 1 calc R U
C11 C 0.36197(15) 1.3681(2) 0.05725(13) 0.0443(5) Uani 1 1 d . .
H11 H 0.4143 1.4289 0.0854 0.053 Uiso 1 1 calc R U
C12 C 0.32906(15) 1.3702(2) -0.02559(13) 0.0440(5) Uani 1 1 d . .
H12 H 0.3583 1.4327 -0.0547 0.053 Uiso 1 1 calc R U
C13 C 0.25315(15) 1.2804(2) -0.06600(12) 0.0447(5) Uani 1 1 d . .
H13 H 0.2304 1.2814 -0.1230 0.054 Uiso 1 1 calc R U
C14 C 0.21026(14) 1.1891(2) -0.02365(11) 0.0402(5) Uani 1 1 d . .
H14 H 0.1585 1.1277 -0.0519 0.048 Uiso 1 1 calc R U
C15 C 0.32033(14) 0.89262(18) 0.10072(11) 0.0355(4) Uani 1 1 d . .
C16 C 0.38187(15) 0.8731(2) 0.17822(12) 0.0439(5) Uani 1 1 d . .
H16 H 0.3550 0.8864 0.2222 0.053 Uiso 1 1 calc R U
C17 C 0.48228(16) 0.8344(2) 0.19243(14) 0.0523(6) Uani 1 1 d . .
H17 H 0.5233 0.8201 0.2460 0.063 Uiso 1 1 calc R U
C18 C 0.52273(18) 0.8164(3) 0.12983(15) 0.0630(7) Uani 1 1 d . .
H18 H 0.5918 0.7907 0.1398 0.076 Uiso 1 1 calc R U
C19 C 0.46252(19) 0.8359(3) 0.05214(16) 0.0735(8) Uani 1 1 d . .
H19 H 0.4901 0.8238 0.0084 0.088 Uiso 1 1 calc R U
C20 C 0.36129(17) 0.8733(2) 0.03784(13) 0.0548(6) Uani 1 1 d . .
H20 H 0.3200 0.8856 -0.0158 0.066 Uiso 1 1 calc R U
C21 C 0.15789(15) 0.70751(19) 0.15526(12) 0.0395(4) Uani 1 1 d . .
C22 C 0.22764(18) 0.5942(2) 0.14641(14) 0.0536(6) Uani 1 1 d . .
H22A H 0.2937 0.6064 0.1863 0.080 Uiso 1 1 calc R U
H22B H 0.2359 0.5972 0.0923 0.080 Uiso 1 1 calc R U
H22C H 0.1990 0.5048 0.1548 0.080 Uiso 1 1 calc R U
C23 C -0.03863(13) 0.81294(19) 0.23441(11) 0.0352(4) Uani 1 1 d . .
C24 C -0.05490(15) 0.6975(2) 0.27631(12) 0.0423(5) Uani 1 1 d . .
H24 H -0.0158 0.6162 0.2776 0.051 Uiso 1 1 calc R U
C25 C -0.12840(16) 0.7014(2) 0.31626(13) 0.0478(5) Uani 1 1 d . .
H25 H -0.1392 0.6225 0.3453 0.057 Uiso 1 1 calc R U
C26 C -0.18610(16) 0.8182(2) 0.31440(13) 0.0523(6) Uani 1 1 d . .
H26 H -0.2367 0.8200 0.3417 0.063 Uiso 1 1 calc R U
C27 C -0.16959(16) 0.9328(2) 0.27236(14) 0.0517(6) Uani 1 1 d . .
H27 H -0.2092 1.0135 0.2710 0.062 Uiso 1 1 calc R U
C28 C -0.09595(15) 0.9318(2) 0.23207(12) 0.0438(5) Uani 1 1 d . .
H28 H -0.0850 1.0110 0.2034 0.053 Uiso 1 1 calc R U

loop_
_atom_site_aniso_label
_atom_site_aniso_U_11
_atom_site_aniso_U_22
_atom_site_aniso_U_33
_atom_site_aniso_U_23
_atom_site_aniso_U_13
_atom_site_aniso_U_12
O1 0.0395(7) 0.0341(7) 0.0514(8) 0.0105(6) 0.0232(6) 0.0060(5)
O2 0.0373(7) 0.0446(8) 0.0590(9) 0.0023(7) 0.0213(7) 0.0016(6)
N1 0.0379(8) 0.0326(8) 0.0389(8) 0.0019(7) 0.0165(7) 0.0010(6)
N2 0.0507(10) 0.0306(8) 0.0469(10) 0.0003(7) 0.0215(8) 0.0029(7)
C1 0.0345(9) 0.0315(9) 0.0339(9) 0.0021(7) 0.0114(7) 0.0014(7)
C2 0.0379(10) 0.0319(9) 0.0356(9) -0.0005(8) 0.0141(8) 0.0031(8)
C3 0.0354(9) 0.0367(10) 0.0320(9) -0.0010(8) 0.0128(7) 0.0044(8)
C4 0.0296(9) 0.0369(10) 0.0329(9) 0.0017(8) 0.0116(7) 0.0045(7)
C5 0.0328(9) 0.0362(10) 0.0312(9) 0.0015(7) 0.0119(7) 0.0008(7)
C6 0.0344(9) 0.0354(9) 0.0376(10) 0.0039(8) 0.0141(8) 0.0028(8)
C7 0.0321(9) 0.0404(10) 0.0354(9) -0.0006(8) 0.0100(8) 0.0029(8)
C8 0.0446(12) 0.0433(12) 0.0932(19) 0.0136(12) 0.0287(12) 0.0134(10)
C9 0.0291(9) 0.0359(9) 0.0363(9) 0.0036(8) 0.0129(7) 0.0075(7)
C10 0.0359(10) 0.0402(10) 0.0395(10) -0.0013(8) 0.0128(8) 0.0016(8)
C11 0.0362(10) 0.0413(11) 0.0587(13) -0.0007(10) 0.0189(9) -0.0025(8)
C12 0.0396(11) 0.0426(11) 0.0570(13) 0.0121(10) 0.0252(10) 0.0075(9)
C13 0.0385(10) 0.0576(13) 0.0403(11) 0.0111(9) 0.0152(9) 0.0075(9)
C14 0.0347(10) 0.0489(11) 0.0376(10) 0.0044(9) 0.0111(8) -0.0001(8)
C15 0.0382(10) 0.0325(9) 0.0398(10) 0.0013(8) 0.0174(8) 0.0070(8)
C16 0.0456(11) 0.0459(11) 0.0420(11) -0.0045(9) 0.0154(9) 0.0082(9)
C17 0.0480(12) 0.0564(13) 0.0489(12) -0.0022(10) 0.0082(10) 0.0145(10)
C18 0.0425(12) 0.0798(17) 0.0688(16) 0.0043(13) 0.0194(11) 0.0244(12)
C19 0.0614(15) 0.111(2) 0.0595(15) 0.0104(15) 0.0349(13) 0.0370(15)
C20 0.0498(12) 0.0769(16) 0.0432(12) 0.0083(11) 0.0220(10) 0.0239(11)
C21 0.0471(11) 0.0348(10) 0.0406(10) -0.0040(8) 0.0189(9) 0.0006(8)
C22 0.0705(15) 0.0373(11) 0.0649(14) -0.0006(10) 0.0387(12) 0.0087(10)
C23 0.0339(9) 0.0406(10) 0.0327(9) 0.0001(8) 0.0121(8) -0.0023(8)
C24 0.0398(10) 0.0438(11) 0.0444(11) 0.0041(9) 0.0139(9) -0.0042(9)
C25 0.0461(11) 0.0551(13) 0.0455(11) 0.0071(10) 0.0184(9) -0.0110(10)
C26 0.0455(12) 0.0675(15) 0.0513(13) -0.0005(11) 0.0257(10) -0.0045(11)
C27 0.0503(12) 0.0535(13) 0.0598(14) 0.0027(11) 0.0296(11) 0.0048(10)
C28 0.0472(11) 0.0438(11) 0.0456(11) 0.0040(9) 0.0217(9) 0.0016(9)

loop_
_atom_type_symbol
_atom_type_description
_atom_type_scat_dispersion_real
_atom_type_scat_dispersion_imag
_atom_type_scat_source
C C 0.0033 0.0016 'International Tables Vol C Tables 4.2.6.8 and 6.1.1.4'
H H 0.0000 0.0000 'International Tables Vol C Tables 4.2.6.8 and 6.1.1.4'
N N 0.0061 0.0033 'International Tables Vol C Tables 4.2.6.8 and 6.1.1.4'
O O 0.0106 0.0060 'International Tables Vol C Tables 4.2.6.8 and 6.1.1.4'

loop_
_geom_angle_atom_site_label_1
_geom_angle_atom_site_label_2
_geom_angle_atom_site_label_3
_geom_angle
C1 O1 C5 115.86(13)
C1 N1 N2 108.61(14)
C1 N1 C23 131.97(15)
N2 N1 C23 119.33(14)
C21 N2 N1 105.65(15)
C2 C1 N1 110.72(15)
C2 C1 O1 127.74(16)
N1 C1 O1 121.49(15)
C1 C2 C21 103.54(16)
C1 C2 C3 121.20(16)
C21 C2 C3 135.25(17)
C2 C3 C15 113.53(15)
C2 C3 C4 106.50(14)
C15 C3 C4 111.12(15)
C2 C3 H3 108.5
C15 C3 H3 108.5
C4 C3 H3 108.5
C9 C4 C5 112.59(14)
C9 C4 C3 112.32(14)
C5 C4 C3 112.76(15)
C9 C4 H4 106.2
C5 C4 H4 106.2
C3 C4 H4 106.2
C6 C5 O1 116.68(15)
C6 C5 C4 125.73(16)
O1 C5 C4 117.15(14)
C5 C6 C7 126.77(17)
C5 C6 H6 116.6
C7 C6 H6 116.6
O2 C7 C6 123.64(17)
O2 C7 C8 120.87(17)
C6 C7 C8 115.46(16)
C7 C8 H8A 109.5
C7 C8 H8B 109.5
H8A C8 H8B 109.5
C7 C8 H8C 109.5
H8A C8 H8C 109.5
H8B C8 H8C 109.5
C10 C9 C14 118.23(17)
C10 C9 C4 119.69(17)
C14 C9 C4 122.06(17)
C9 C10 C11 121.51(19)
C9 C10 H10 119.2
C11 C10 H10 119.2
C12 C11 C10 119.73(19)
C12 C11 H11 120.1
C10 C11 H11 120.1
C11 C12 C13 119.57(18)
C11 C12 H12 120.2
C13 C12 H12 120.2
C12 C13 C14 120.36(19)
C12 C13 H13 119.8
C14 C13 H13 119.8
C13 C14 C9 120.60(19)
C13 C14 H14 119.7
C9 C14 H14 119.7
C20 C15 C16 118.51(18)
C20 C15 C3 120.18(18)
C16 C15 C3 121.30(16)
C15 C16 C17 120.75(19)
C15 C16 H16 119.6
C17 C16 H16 119.6
C18 C17 C16 120.5(2)
C18 C17 H17 119.8
C16 C17 H17 119.8
C17 C18 C19 119.6(2)
C17 C18 H18 120.2
C19 C18 H18 120.2
C18 C19 C20 119.9(2)
C18 C19 H19 120.0
C20 C19 H19 120.0
C15 C20 C19 120.8(2)
C15 C20 H20 119.6
C19 C20 H20 119.6
N2 C21 C2 111.46(16)
N2 C21 C22 119.06(17)
C2 C21 C22 129.46(18)
C21 C22 H22A 109.5
C21 C22 H22B 109.5
H22A C22 H22B 109.5
C21 C22 H22C 109.5
H22A C22 H22C 109.5
H22B C22 H22C 109.5
C24 C23 C28 120.39(17)
C24 C23 N1 118.01(16)
C28 C23 N1 121.60(16)
C25 C24 C23 119.61(19)
C25 C24 H24 120.2
C23 C24 H24 120.2
C26 C25 C24 120.78(19)
C26 C25 H25 119.6
C24 C25 H25 119.6
C25 C26 C27 119.28(19)
C25 C26 H26 120.4
C27 C26 H26 120.4
C26 C27 C28 121.1(2)
C26 C27 H27 119.5
C28 C27 H27 119.5
C27 C28 C23 118.86(19)
C27 C28 H28 120.6
C23 C28 H28 120.6

loop_
_geom_bond_atom_site_label_1
_geom_bond_atom_site_label_2
_geom_bond_distance
O1 C1 1.364(2)
O1 C5 1.387(2)
O2 C7 1.222(2)
N1 C1 1.355(2)
N1 N2 1.385(2)
N1 C23 1.434(2)
N2 C21 1.336(2)
C1 C2 1.354(2)
C2 C21 1.419(3)
C2 C3 1.503(3)
C3 C15 1.520(2)
C3 C4 1.564(2)
C3 H3 1.0000
C4 C9 1.513(2)
C4 C5 1.522(2)
C4 H4 1.0000
C5 C6 1.336(2)
C6 C7 1.481(2)
C6 H6 0.9500
C7 C8 1.499(3)
C8 H8A 0.9800
C8 H8B 0.9800
C8 H8C 0.9800
C9 C10 1.383(3)
C9 C14 1.392(3)
C10 C11 1.389(3)
C10 H10 0.9500
C11 C12 1.380(3)
C11 H11 0.9500
C12 C13 1.386(3)
C12 H12 0.9500
C13 C14 1.387(3)
C13 H13 0.9500
C14 H14 0.9500
C15 C20 1.380(3)
C15 C16 1.383(3)
C16 C17 1.386(3)
C16 H16 0.9500
C17 C18 1.370(3)
C17 H17 0.9500
C18 C19 1.380(3)
C18 H18 0.9500
C19 C20 1.393(3)
C19 H19 0.9500
C20 H20 0.9500
C21 C22 1.496(3)
C22 H22A 0.9800
C22 H22B 0.9800
C22 H22C 0.9800
C23 C24 1.388(3)
C23 C28 1.390(3)
C24 C25 1.384(3)
C24 H24 0.9500
C25 C26 1.378(3)
C25 H25 0.9500
C26 C27 1.383(3)
C26 H26 0.9500
C27 C28 1.390(3)
C27 H27 0.9500
C28 H28 0.9500

loop_
_geom_torsion_atom_site_label_1
_geom_torsion_atom_site_label_2
_geom_torsion_atom_site_label_3
_geom_torsion_atom_site_label_4
_geom_torsion
C1 N1 N2 C21 -0.7(2)
C23 N1 N2 C21 -177.68(16)
N2 N1 C1 C2 1.1(2)
C23 N1 C1 C2 177.52(18)
N2 N1 C1 O1 178.72(15)
C23 N1 C1 O1 -4.9(3)
C5 O1 C1 C2 -3.7(3)
C5 O1 C1 N1 179.15(16)
N1 C1 C2 C21 -1.0(2)
O1 C1 C2 C21 -178.40(17)
N1 C1 C2 C3 179.00(16)
O1 C1 C2 C3 1.6(3)
C1 C2 C3 C15 146.05(17)
C21 C2 C3 C15 -34.0(3)
C1 C2 C3 C4 23.4(2)
C21 C2 C3 C4 -156.6(2)
C2 C3 C4 C9 -173.87(14)
C15 C3 C4 C9 62.02(19)
C2 C3 C4 C5 -45.37(19)
C15 C3 C4 C5 -169.48(14)
C1 O1 C5 C6 165.19(16)
C1 O1 C5 C4 -22.0(2)
C9 C4 C5 C6 -11.4(3)
C3 C4 C5 C6 -139.72(19)
C9 C4 C5 O1 176.58(15)
C3 C4 C5 O1 48.2(2)
O1 C5 C6 C7 -1.1(3)
C4 C5 C6 C7 -173.21(17)
C5 C6 C7 O2 -13.9(3)
C5 C6 C7 C8 164.4(2)
C5 C4 C9 C10 109.23(19)
C3 C4 C9 C10 -122.18(18)
C5 C4 C9 C14 -72.5(2)
C3 C4 C9 C14 56.1(2)
C14 C9 C10 C11 0.1(3)
C4 C9 C10 C11 178.44(16)
C9 C10 C11 C12 0.3(3)
C10 C11 C12 C13 -0.4(3)
C11 C12 C13 C14 0.1(3)
C12 C13 C14 C9 0.3(3)
C10 C9 C14 C13 -0.4(3)
C4 C9 C14 C13 -178.72(17)
C2 C3 C15 C20 131.9(2)
C4 C3 C15 C20 -108.1(2)
C2 C3 C15 C16 -47.3(2)
C4 C3 C15 C16 72.7(2)
C20 C15 C16 C17 -0.3(3)
C3 C15 C16 C17 178.98(18)
C15 C16 C17 C18 0.8(3)
C16 C17 C18 C19 -0.6(4)
C17 C18 C19 C20 -0.1(4)
C16 C15 C20 C19 -0.4(3)
C3 C15 C20 C19 -179.7(2)
C18 C19 C20 C15 0.6(4)
N1 N2 C21 C2 0.1(2)
N1 N2 C21 C22 178.65(18)
C1 C2 C21 N2 0.5(2)
C3 C2 C21 N2 -179.4(2)
C1 C2 C21 C22 -177.8(2)
C3 C2 C21 C22 2.2(4)
C1 N1 C23 C24 -172.18(19)
N2 N1 C23 C24 3.9(2)
C1 N1 C23 C28 7.9(3)
N2 N1 C23 C28 -176.03(17)
C28 C23 C24 C25 -0.3(3)
N1 C23 C24 C25 179.72(17)
C23 C24 C25 C26 0.5(3)
C24 C25 C26 C27 -0.4(3)
C25 C26 C27 C28 0.0(4)
C26 C27 C28 C23 0.1(3)
C24 C23 C28 C27 0.0(3)
N1 C23 C28 C27 179.97(18)
